data_1518196
loop_
_publ_author_name
'Wang, Lin'
'Wei, Xiao-Jing'
'Jia, Wen-Liang'
'Zhong, Jian-Ji'
'Wu, Li-Zhu'
'Liu, Qiang'

_publ_section_title
;
 Visible-light-driven difluoroacetamidation of unactive arenes and
 heteroarenes by direct C-H functionalization at room temperature.
;
_journal_issue 22
_journal_name_full 'Organic letters'
_journal_page_first 5842
_journal_page_last 5845
_journal_paper_doi 10.1021/ol502676y
_journal_volume 16
_journal_year 2014
_chemical_formula_moiety 'C15 H17 F2 N O5'
_chemical_formula_sum 'C15 H17 F2 N O5'
_chemical_formula_weight 329.29
_chemical_name_systematic
;
 ?
;
_space_group_crystal_system monoclinic
_space_group_IT_number 14
_space_group_name_Hall '-P 2ybc'
_space_group_name_H-M_alt 'P 1 21/c 1'
_symmetry_space_group_name_Hall '-P 2ybc'
_symmetry_space_group_name_H-M 'P 1 21/c 1'
_atom_sites_solution_hydrogens geom
_atom_sites_solution_primary direct
_audit_creation_date 2014-07-11
_audit_creation_method
;
Olex2 1.2
(compiled 2014.06.27 svn.r2953 for OlexSys, GUI svn.r4855)
;
_cell_angle_alpha 90
_cell_angle_beta 99.942(4)
_cell_angle_gamma 90
_cell_formula_units_Z 4
_cell_length_a 10.3815(4)
_cell_length_b 8.8496(3)
_cell_length_c 16.7103(6)
_cell_measurement_reflns_used 3291
_cell_measurement_temperature 292.82(10)
_cell_measurement_theta_max 70.7020
_cell_measurement_theta_min 4.6080
_cell_volume 1512.16(10)
_computing_cell_refinement
;
CrysAlisPro, Agilent Technologies,
Version 1.171.36.28 (release 01-02-2013 CrysAlis171 .NET)
(compiled Feb  1 2013,16:14:44)
;
_computing_data_collection
;
CrysAlisPro, Agilent Technologies,
Version 1.171.36.28 (release 01-02-2013 CrysAlis171 .NET)
(compiled Feb  1 2013,16:14:44)
;
_computing_data_reduction
;
CrysAlisPro, Agilent Technologies,
Version 1.171.36.28 (release 01-02-2013 CrysAlis171 .NET)
(compiled Feb  1 2013,16:14:44)
;
_computing_molecular_graphics 'Olex2 (Dolomanov et al., 2009)'
_computing_publication_material 'Olex2 (Dolomanov et al., 2009)'
_computing_structure_refinement 'ShelXL (Sheldrick, 2008)'
_computing_structure_solution 'ShelXS (Sheldrick, 2008)'
_diffrn_ambient_temperature 292.82(10)
_diffrn_detector_area_resol_mean 16.0733
_diffrn_measured_fraction_theta_full 0.989
_diffrn_measured_fraction_theta_max 0.973
_diffrn_measurement_details
;
  1 omega  -80.00  -54.50   1.5000    1.5000
omega____ theta____ kappa____ phi______ frames
    -        0.0000  178.0000 -120.0000 17

  2 omega   33.00   60.00   1.5000    1.5000
omega____ theta____ kappa____ phi______ frames
    -        0.0000   57.0000  -60.0000 18

  3 omega  -16.00   29.00   1.5000    1.5000
omega____ theta____ kappa____ phi______ frames
    -        0.0000   57.0000  -60.0000 30

  4 omega  -79.00  -53.50   1.5000    1.5000
omega____ theta____ kappa____ phi______ frames
    -        0.0000  178.0000 -180.0000 17

  5 omega    4.00   29.50   1.5000    1.5000
omega____ theta____ kappa____ phi______ frames
    -      -42.5000   50.0000   60.0000 17

  6 omega  -55.00  -29.50   1.5000    1.5000
omega____ theta____ kappa____ phi______ frames
    -      -42.5000   50.0000   60.0000 17

  7 omega  -15.00   64.50   1.5000    1.5000
omega____ theta____ kappa____ phi______ frames
    -       56.0000  -57.0000    0.0000 53

  8 omega   31.00   68.50   1.5000    1.5000
omega____ theta____ kappa____ phi______ frames
    -       56.0000 -125.0000  -30.0000 25

  9 omega   32.00  116.00   1.5000    1.5000
omega____ theta____ kappa____ phi______ frames
    -       56.0000   38.0000  -90.0000 56

 10 omega   74.00  110.00   1.5000    1.5000
omega____ theta____ kappa____ phi______ frames
    -       56.0000 -125.0000  -30.0000 24

 11 omega   28.00  128.50   1.5000    1.5000
omega____ theta____ kappa____ phi______ frames
    -       56.0000   77.0000  120.0000 67

 12 omega   89.00  168.50   1.5000    1.5000
omega____ theta____ kappa____ phi______ frames
    -      112.0000   63.0000  120.0000 53

 13 omega   45.00   94.50   1.5000    1.5000
omega____ theta____ kappa____ phi______ frames
    -      112.0000  -25.0000 -180.0000 33

 14 omega   39.00   93.00   1.5000    1.5000
omega____ theta____ kappa____ phi______ frames
    -      112.0000  -38.0000    0.0000 36

 15 omega   66.00   93.00   1.5000    1.5000
omega____ theta____ kappa____ phi______ frames
    -      112.0000  -50.0000    0.0000 18

 16 omega   60.00  102.00   1.5000    1.5000
omega____ theta____ kappa____ phi______ frames
    -      112.0000  -50.0000  120.0000 28

 17 omega   48.00   76.50   1.5000    1.5000
omega____ theta____ kappa____ phi______ frames
    -      112.0000  -50.0000 -180.0000 19

 18 omega  147.00  178.50   1.5000    1.5000
omega____ theta____ kappa____ phi______ frames
    -      112.0000  111.0000  150.0000 21

 19 omega   42.00   81.00   1.5000    1.5000
omega____ theta____ kappa____ phi______ frames
    -      112.0000  -38.0000  -60.0000 26

 20 omega   52.00   91.00   1.5000    1.5000
omega____ theta____ kappa____ phi______ frames
    -      112.0000  -25.0000  -60.0000 26

 21 omega   88.00  113.50   1.5000    1.5000
omega____ theta____ kappa____ phi______ frames
    -      112.0000   63.0000  106.0000 17

 22 omega   55.00  175.00   1.5000    1.5000
omega____ theta____ kappa____ phi______ frames
    -      112.0000   12.0000 -120.0000 80
;
_diffrn_measurement_device_type 'SuperNova, Dual, Cu at zero, Eos'
_diffrn_measurement_method '\w scans'
_diffrn_orient_matrix_UB_11 -0.1245495000
_diffrn_orient_matrix_UB_12 -0.0979847000
_diffrn_orient_matrix_UB_13 -0.0127670000
_diffrn_orient_matrix_UB_21 0.0491434000
_diffrn_orient_matrix_UB_22 -0.0818771000
_diffrn_orient_matrix_UB_23 0.0808600000
_diffrn_orient_matrix_UB_31 -0.0689994000
_diffrn_orient_matrix_UB_32 0.1184235000
_diffrn_orient_matrix_UB_33 0.0453448000
_diffrn_radiation_monochromator mirror
_diffrn_radiation_type CuK\a
_diffrn_radiation_wavelength 1.54184
_diffrn_reflns_av_R_equivalents 0.0286
_diffrn_reflns_av_unetI/netI 0.0309
_diffrn_reflns_Laue_measured_fraction_full 0.989
_diffrn_reflns_Laue_measured_fraction_max 0.973
_diffrn_reflns_limit_h_max 7
_diffrn_reflns_limit_h_min -12
_diffrn_reflns_limit_k_max 10
_diffrn_reflns_limit_k_min -9
_diffrn_reflns_limit_l_max 20
_diffrn_reflns_limit_l_min -20
_diffrn_reflns_number 5408
_diffrn_reflns_point_group_measured_fraction_full 0.989
_diffrn_reflns_point_group_measured_fraction_max 0.973
_diffrn_reflns_theta_full 67.684
_diffrn_reflns_theta_max 70.603
_diffrn_reflns_theta_min 4.324
_diffrn_source 'SuperNova (Cu) X-ray Source'
_exptl_absorpt_coefficient_mu 1.071
_exptl_absorpt_correction_T_max 1.00000
_exptl_absorpt_correction_T_min 0.73281
_exptl_absorpt_correction_type multi-scan
_exptl_absorpt_process_details
;
CrysAlisPro, Agilent Technologies,
Version 1.171.36.28 (release 01-02-2013 CrysAlis171 .NET)
(compiled Feb  1 2013,16:14:44)
Empirical absorption correction using spherical harmonics,
 implemented in SCALE3 ABSPACK scaling algorithm.
;
_exptl_crystal_colour 'clear light colourless'
_exptl_crystal_density_diffrn 1.446
_exptl_crystal_description block
_exptl_crystal_F_000 688
_exptl_crystal_size_max 0.31
_exptl_crystal_size_mid 0.27
_exptl_crystal_size_min 0.25
_refine_diff_density_max 0.239
_refine_diff_density_min -0.225
_refine_diff_density_rms 0.046
_refine_ls_extinction_coef 0.054(3)
_refine_ls_extinction_expression Fc^*^=kFc[1+0.001xFc^2^\l^3^/sin(2\q)]^-1/4^
_refine_ls_extinction_method SHELXL
_refine_ls_goodness_of_fit_ref 1.042
_refine_ls_hydrogen_treatment constr
_refine_ls_matrix_type full
_refine_ls_number_parameters 211
_refine_ls_number_reflns 2824
_refine_ls_number_restraints 0
_refine_ls_restrained_S_all 1.042
_refine_ls_R_factor_all 0.0513
_refine_ls_R_factor_gt 0.0476
_refine_ls_shift/su_max 0.000
_refine_ls_shift/su_mean 0.000
_refine_ls_structure_factor_coef Fsqd
_refine_ls_weighting_details
;
 w=1/[\s^2^(Fo^2^)+(0.0775P)^2^+0.3377P]
 where P=(Fo^2^+2Fc^2^)/3
;
_refine_ls_weighting_scheme calc
_refine_ls_wR_factor_gt 0.1287
_refine_ls_wR_factor_ref 0.1328
_reflns_Friedel_coverage 0.000
_reflns_number_gt 2561
_reflns_number_total 2824
_reflns_threshold_expression 'I > 2\s(I)'
_cod_data_source_file ol502676y_si_002.cif
_cod_data_source_block wangling0710
_cod_depositor_comments 'Adding full bibliography for 1518196.cif.'
_cod_original_cell_volume 1512.15(10)
_cod_database_code 1518196
_shelxl_version_number 2013-2
_shelx_space_group_comment
;
The symmetry employed for this shelxl refinement is uniquely defined
by the following loop, which should always be used as a source of
symmetry information in preference to the above space-group names.
They are only intended as comments.
;
_reflns_odcompleteness_completeness 99.14
_reflns_odcompleteness_iscentric 1
_reflns_odcompleteness_theta 66.97
_olex2_refinement_description
;
1. Fixed Uiso
 At 1.2 times of:
  All C(H) groups, All C(H,H) groups
 At 1.5 times of:
  All C(H,H,H) groups
2.a Secondary CH2 refined with riding coordinates:
 C9(H9A,H9B), C10(H10A,H10B), C11(H11A,H11B), C12(H12A,H12B)
2.b Aromatic/amide H refined with riding coordinates:
 C1(H1), C4(H4), C15(H15)
2.c Idealised Me refined as rotating group:
 C13(H13A,H13B,H13C), C14(H14A,H14B,H14C)
;
_olex2_submission_special_instructions 'No special instructions were received'

loop_
_space_group_symop_operation_xyz
'x, y, z'
'-x, y+1/2, -z+1/2'
'-x, -y, -z'
'x, -y-1/2, z-1/2'

loop_
_atom_site_label
_atom_site_type_symbol
_atom_site_fract_x
_atom_site_fract_y
_atom_site_fract_z
_atom_site_U_iso_or_equiv
_atom_site_adp_type
_atom_site_occupancy
_atom_site_site_symmetry_order
_atom_site_calc_flag
_atom_site_refinement_flags_posn
F1 F 0.62445(11) 0.55059(12) 0.07347(7) 0.0547(3) Uani 1 1 d .
F2 F 0.81560(9) 0.60521(13) 0.14174(6) 0.0540(3) Uani 1 1 d .
O1 O 1.02357(10) 0.84894(14) -0.06613(7) 0.0443(3) Uani 1 1 d .
O2 O 0.84799(12) 1.00516(14) -0.16002(7) 0.0479(3) Uani 1 1 d .
O3 O 0.41531(12) 0.8718(2) -0.07576(9) 0.0717(5) Uani 1 1 d .
O4 O 0.52459(12) 0.72939(17) 0.16510(8) 0.0590(4) Uani 1 1 d .
O5 O 0.85320(13) 1.05129(17) 0.32662(8) 0.0593(4) Uani 1 1 d .
N1 N 0.70554(12) 0.86971(18) 0.20416(8) 0.0410(4) Uani 1 1 d .
C1 C 0.86671(14) 0.75995(17) 0.01479(9) 0.0339(4) Uani 1 1 d .
H1 H 0.9308 0.7090 0.0505 0.041 Uiso 1 1 calc R
C2 C 0.90097(13) 0.84091(17) -0.04912(9) 0.0337(4) Uani 1 1 d .
C3 C 0.80440(15) 0.92260(18) -0.10184(9) 0.0360(4) Uani 1 1 d .
C4 C 0.67618(15) 0.91160(19) -0.09163(9) 0.0395(4) Uani 1 1 d .
H4 H 0.6120 0.9624 -0.1274 0.047 Uiso 1 1 calc R
C5 C 0.63975(14) 0.82593(18) -0.02883(9) 0.0369(4) Uani 1 1 d .
C6 C 0.73671(14) 0.75394(17) 0.02633(9) 0.0334(3) Uani 1 1 d .
C7 C 0.70477(14) 0.66937(18) 0.09892(9) 0.0377(4) Uani 1 1 d .
C8 C 0.63756(14) 0.76201(19) 0.15998(9) 0.0377(4) Uani 1 1 d .
C9 C 0.83312(16) 0.9311(2) 0.19448(10) 0.0494(5) Uani 1 1 d .
H9A H 0.8213 1.0265 0.1656 0.059 Uiso 1 1 calc R
H9B H 0.8767 0.8616 0.1631 0.059 Uiso 1 1 calc R
C10 C 0.91552(16) 0.9547(3) 0.27707(11) 0.0573(5) Uani 1 1 d .
H10A H 0.9326 0.8577 0.3038 0.069 Uiso 1 1 calc R
H10B H 0.9988 0.9983 0.2706 0.069 Uiso 1 1 calc R
C11 C 0.73183(17) 0.9877(2) 0.33800(10) 0.0465(4) Uani 1 1 d .
H11A H 0.6902 1.0548 0.3717 0.056 Uiso 1 1 calc R
H11B H 0.7479 0.8920 0.3663 0.056 Uiso 1 1 calc R
C12 C 0.64126(16) 0.9625(2) 0.25866(10) 0.0470(4) Uani 1 1 d .
H12A H 0.5625 0.9122 0.2685 0.056 Uiso 1 1 calc R
H12B H 0.6164 1.0591 0.2332 0.056 Uiso 1 1 calc R
C13 C 1.12040(16) 0.7509(2) -0.02221(13) 0.0555(5) Uani 1 1 d .
H13A H 1.0937 0.6477 -0.0319 0.083 Uiso 1 1 calc GR
H13B H 1.1301 0.7723 0.0348 0.083 Uiso 1 1 calc GR
H13C H 1.2024 0.7668 -0.0401 0.083 Uiso 1 1 calc GR
C14 C 0.75215(19) 1.0928(2) -0.21225(11) 0.0512(5) Uani 1 1 d .
H14A H 0.6883 1.0266 -0.2424 0.077 Uiso 1 1 calc GR
H14B H 0.7941 1.1501 -0.2492 0.077 Uiso 1 1 calc GR
H14C H 0.7099 1.1605 -0.1801 0.077 Uiso 1 1 calc GR
C15 C 0.49817(15) 0.8117(2) -0.02731(11) 0.0484(4) Uani 1 1 d .
H15 H 0.4721 0.7533 0.0133 0.058 Uiso 1 1 calc R

loop_
_atom_site_aniso_label
_atom_site_aniso_U_11
_atom_site_aniso_U_22
_atom_site_aniso_U_33
_atom_site_aniso_U_23
_atom_site_aniso_U_13
_atom_site_aniso_U_12
F1 0.0574(6) 0.0457(6) 0.0621(7) 0.0001(5) 0.0131(5) -0.0126(5)
F2 0.0406(6) 0.0687(7) 0.0527(6) 0.0233(5) 0.0080(4) 0.0189(5)
O1 0.0241(5) 0.0577(7) 0.0517(7) 0.0040(5) 0.0087(5) -0.0020(5)
O2 0.0394(6) 0.0559(7) 0.0512(7) 0.0146(6) 0.0158(5) 0.0050(5)
O3 0.0268(6) 0.1131(13) 0.0732(9) 0.0390(9) 0.0029(6) 0.0106(7)
O4 0.0305(6) 0.0828(10) 0.0671(8) -0.0119(7) 0.0178(6) -0.0181(6)
O5 0.0459(7) 0.0757(9) 0.0548(7) -0.0196(7) 0.0044(6) -0.0070(6)
N1 0.0252(6) 0.0614(9) 0.0363(7) -0.0024(6) 0.0050(5) -0.0042(6)
C1 0.0249(7) 0.0412(8) 0.0339(7) -0.0029(6) 0.0001(5) 0.0019(6)
C2 0.0232(6) 0.0397(8) 0.0381(7) -0.0063(6) 0.0048(5) -0.0032(6)
C3 0.0320(7) 0.0392(8) 0.0379(7) 0.0001(6) 0.0088(6) 0.0006(6)
C4 0.0306(7) 0.0480(9) 0.0396(8) 0.0067(7) 0.0051(6) 0.0075(6)
C5 0.0264(7) 0.0458(8) 0.0385(8) 0.0025(6) 0.0059(6) 0.0041(6)
C6 0.0272(7) 0.0400(8) 0.0324(7) -0.0004(6) 0.0039(5) 0.0011(6)
C7 0.0267(7) 0.0426(8) 0.0426(8) 0.0066(6) 0.0025(6) 0.0021(6)
C8 0.0247(7) 0.0525(9) 0.0356(7) 0.0087(6) 0.0042(5) -0.0015(6)
C9 0.0335(8) 0.0744(12) 0.0406(9) -0.0053(8) 0.0070(7) -0.0169(8)
C10 0.0309(8) 0.0878(15) 0.0512(10) -0.0175(10) 0.0016(7) -0.0066(9)
C11 0.0443(9) 0.0559(10) 0.0384(8) 0.0006(7) 0.0051(7) 0.0090(8)
C12 0.0346(8) 0.0628(11) 0.0430(9) 0.0007(8) 0.0049(7) 0.0080(7)
C13 0.0241(8) 0.0760(13) 0.0662(11) 0.0093(10) 0.0072(7) 0.0057(8)
C14 0.0553(10) 0.0518(10) 0.0498(9) 0.0142(8) 0.0182(8) 0.0122(8)
C15 0.0294(8) 0.0677(11) 0.0487(9) 0.0150(8) 0.0079(7) 0.0045(8)

loop_
_atom_type_symbol
_atom_type_description
_atom_type_scat_dispersion_real
_atom_type_scat_dispersion_imag
_atom_type_scat_source
C C 0.0181 0.0091 'International Tables Vol C Tables 4.2.6.8 and 6.1.1.4'
H H 0.0000 0.0000 'International Tables Vol C Tables 4.2.6.8 and 6.1.1.4'
F F 0.0727 0.0534 'International Tables Vol C Tables 4.2.6.8 and 6.1.1.4'
N N 0.0311 0.0180 'International Tables Vol C Tables 4.2.6.8 and 6.1.1.4'
O O 0.0492 0.0322 'International Tables Vol C Tables 4.2.6.8 and 6.1.1.4'

loop_
_geom_angle_atom_site_label_1
_geom_angle_atom_site_label_2
_geom_angle_atom_site_label_3
_geom_angle
C2 O1 C13 117.61(13)
C3 O2 C14 116.50(12)
C10 O5 C11 110.03(14)
C8 N1 C9 127.36(13)
C8 N1 C12 119.34(13)
C9 N1 C12 112.13(14)
C2 C1 H1 119.7
C2 C1 C6 120.66(13)
C6 C1 H1 119.7
O1 C2 C1 124.49(13)
O1 C2 C3 115.71(13)
C1 C2 C3 119.80(13)
O2 C3 C2 115.72(13)
O2 C3 C4 125.30(14)
C4 C3 C2 118.97(14)
C3 C4 H4 119.2
C3 C4 C5 121.64(14)
C5 C4 H4 119.2
C4 C5 C15 117.19(14)
C6 C5 C4 119.03(13)
C6 C5 C15 123.72(14)
C1 C6 C7 118.77(13)
C5 C6 C1 119.69(13)
C5 C6 C7 121.55(13)
F1 C7 F2 104.88(13)
F1 C7 C6 109.81(13)
F1 C7 C8 106.85(12)
F2 C7 C6 110.13(12)
F2 C7 C8 107.80(12)
C6 C7 C8 116.67(13)
O4 C8 N1 123.53(15)
O4 C8 C7 117.54(15)
N1 C8 C7 118.93(12)
N1 C9 H9A 109.8
N1 C9 H9B 109.8
N1 C9 C10 109.32(14)
H9A C9 H9B 108.3
C10 C9 H9A 109.8
C10 C9 H9B 109.8
O5 C10 C9 111.90(15)
O5 C10 H10A 109.2
O5 C10 H10B 109.2
C9 C10 H10A 109.2
C9 C10 H10B 109.2
H10A C10 H10B 107.9
O5 C11 H11A 109.2
O5 C11 H11B 109.2
O5 C11 C12 111.98(14)
H11A C11 H11B 107.9
C12 C11 H11A 109.2
C12 C11 H11B 109.2
N1 C12 C11 110.33(13)
N1 C12 H12A 109.6
N1 C12 H12B 109.6
C11 C12 H12A 109.6
C11 C12 H12B 109.6
H12A C12 H12B 108.1
O1 C13 H13A 109.5
O1 C13 H13B 109.5
O1 C13 H13C 109.5
H13A C13 H13B 109.5
H13A C13 H13C 109.5
H13B C13 H13C 109.5
O2 C14 H14A 109.5
O2 C14 H14B 109.5
O2 C14 H14C 109.5
H14A C14 H14B 109.5
H14A C14 H14C 109.5
H14B C14 H14C 109.5
O3 C15 C5 123.36(16)
O3 C15 H15 118.3
C5 C15 H15 118.3

loop_
_geom_bond_atom_site_label_1
_geom_bond_atom_site_label_2
_geom_bond_distance
F1 C7 1.3633(19)
F2 C7 1.3690(17)
O1 C2 1.3531(17)
O1 C13 1.431(2)
O2 C3 1.3549(19)
O2 C14 1.433(2)
O3 C15 1.199(2)
O4 C8 1.2251(18)
O5 C10 1.421(2)
O5 C11 1.423(2)
N1 C8 1.331(2)
N1 C9 1.4663(19)
N1 C12 1.469(2)
C1 H1 0.9300
C1 C2 1.383(2)
C1 C6 1.397(2)
C2 C3 1.414(2)
C3 C4 1.374(2)
C4 H4 0.9300
C4 C5 1.399(2)
C5 C6 1.396(2)
C5 C15 1.480(2)
C6 C7 1.510(2)
C7 C8 1.564(2)
C9 H9A 0.9700
C9 H9B 0.9700
C9 C10 1.507(2)
C10 H10A 0.9700
C10 H10B 0.9700
C11 H11A 0.9700
C11 H11B 0.9700
C11 C12 1.504(2)
C12 H12A 0.9700
C12 H12B 0.9700
C13 H13A 0.9600
C13 H13B 0.9600
C13 H13C 0.9600
C14 H14A 0.9600
C14 H14B 0.9600
C14 H14C 0.9600
C15 H15 0.9300

loop_
_geom_torsion_atom_site_label_1
_geom_torsion_atom_site_label_2
_geom_torsion_atom_site_label_3
_geom_torsion_atom_site_label_4
_geom_torsion
F1 C7 C8 O4 -10.16(19)
F1 C7 C8 N1 168.93(13)
F2 C7 C8 O4 -122.44(16)
F2 C7 C8 N1 56.65(18)
O1 C2 C3 O2 -3.4(2)
O1 C2 C3 C4 175.70(14)
O2 C3 C4 C5 -178.74(15)
O5 C11 C12 N1 55.0(2)
N1 C9 C10 O5 -57.1(2)
C1 C2 C3 O2 176.54(13)
C1 C2 C3 C4 -4.3(2)
C1 C6 C7 F1 -117.18(15)
C1 C6 C7 F2 -2.2(2)
C1 C6 C7 C8 121.09(15)
C2 C1 C6 C5 2.3(2)
C2 C1 C6 C7 -177.55(14)
C2 C3 C4 C5 2.2(2)
C3 C4 C5 C6 2.1(2)
C3 C4 C5 C15 -175.21(15)
C4 C5 C6 C1 -4.3(2)
C4 C5 C6 C7 175.46(14)
C4 C5 C15 O3 -1.4(3)
C5 C6 C7 F1 63.01(19)
C5 C6 C7 F2 178.02(14)
C5 C6 C7 C8 -58.7(2)
C6 C1 C2 O1 -177.92(14)
C6 C1 C2 C3 2.1(2)
C6 C5 C15 O3 -178.6(2)
C6 C7 C8 O4 113.11(16)
C6 C7 C8 N1 -67.80(18)
C8 N1 C9 C10 -139.31(18)
C8 N1 C12 C11 138.88(16)
C9 N1 C8 O4 -170.66(17)
C9 N1 C8 C7 10.3(2)
C9 N1 C12 C11 -52.6(2)
C10 O5 C11 C12 -58.7(2)
C11 O5 C10 C9 60.0(2)
C12 N1 C8 O4 -4.0(2)
C12 N1 C8 C7 176.92(13)
C12 N1 C9 C10 53.3(2)
C13 O1 C2 C1 9.1(2)
C13 O1 C2 C3 -170.95(15)
C14 O2 C3 C2 -177.91(14)
C14 O2 C3 C4 3.0(2)
C15 C5 C6 C1 172.79(15)
C15 C5 C6 C7 -7.4(2)
